data_2240860
loop_
_publ_author_name
'Fernandes, Jos\'e A.'
'Liu, Bing'
'Tom\'e, Jo\~ao P. C.'
'Cunha-Silva, Lu\'is'
'Almeida Paz, Filipe A.'

_publ_section_title
;
 Crystal structure of 5-amino-4<i>H</i>-1,2,4-triazol-1-ium
 pyrazine-2-carboxylate: an unexpected salt arising from the
 decarboxylation of both precursors
;
_journal_issue 7
_journal_name_full 'Acta Crystallographica Section E'
_journal_page_first 840
_journal_page_last 843
_journal_paper_doi 10.1107/S205698901501172X
_journal_volume 71
_journal_year 2015
_chemical_formula_iupac 'C2 H5 N4 +, C5 H3 N2 O2 -'
_chemical_formula_moiety 'C2 H5 N4 +, C5 H3 N2 O2 -'
_chemical_formula_sum 'C7 H8 N6 O2'
_chemical_formula_weight 208.19
_chemical_name_systematic
;
5-Amino-4<i>H</i>-1,2,4-triazol-1-ium pyrazine-2-carboxylate
;
_space_group_crystal_system monoclinic
_space_group_IT_number 14
_space_group_name_Hall '-P 2ybc'
_space_group_name_H-M_alt 'P 1 21/c 1'
_symmetry_space_group_name_Hall '-P 2ybc'
_symmetry_space_group_name_H-M 'P 1 21/c 1'
_atom_sites_solution_hydrogens mixed
_audit_creation_method SHELXL-2014/7
_cell_angle_alpha 90
_cell_angle_beta 103.593(4)
_cell_angle_gamma 90
_cell_formula_units_Z 4
_cell_length_a 7.0599(5)
_cell_length_b 12.1868(8)
_cell_length_c 10.8385(6)
_cell_measurement_reflns_used 1298
_cell_measurement_temperature 296(2)
_cell_measurement_theta_max 19.68
_cell_measurement_theta_min 2.59
_cell_volume 906.40(10)
_computing_cell_refinement
;
SAINT-Plus (Bruker, 2005)
;
_computing_data_collection
;
APEX2 (Bruker, 2006)
;
_computing_data_reduction
;
SAINT-Plus (Bruker, 2005)
;
_computing_molecular_graphics
;
DIAMOND (Brandenburg, 2009)
;
_computing_publication_material
;
SHELXTL (Sheldrick, 2008)
;
_computing_structure_refinement
;
SHELXL2014 (Sheldrick, 2015)
;
_computing_structure_solution
;
SHELXS97 (Sheldrick, 2008)
;
_diffrn_ambient_temperature 296(2)
_diffrn_measured_fraction_theta_full 1.000
_diffrn_measured_fraction_theta_max 1.000
_diffrn_measurement_device_type 'Bruker X8 Kappa CCD APEXII'
_diffrn_measurement_method '\w / \f scans'
_diffrn_radiation_source 'fine-focus sealed tube'
_diffrn_radiation_type MoK\a
_diffrn_radiation_wavelength 0.71073
_diffrn_reflns_av_R_equivalents 0.0766
_diffrn_reflns_limit_h_max 8
_diffrn_reflns_limit_h_min -8
_diffrn_reflns_limit_k_max 15
_diffrn_reflns_limit_k_min -15
_diffrn_reflns_limit_l_max 13
_diffrn_reflns_limit_l_min -13
_diffrn_reflns_number 12089
_diffrn_reflns_theta_full 25.242
_diffrn_reflns_theta_max 26.363
_diffrn_reflns_theta_min 2.556
_exptl_absorpt_coefficient_mu 0.118
_exptl_absorpt_correction_T_max 0.9965
_exptl_absorpt_correction_T_min 0.9894
_exptl_absorpt_correction_type multi-scan
_exptl_absorpt_process_details
;
(SADABS; Sheldrick, 1998)
;
_exptl_crystal_colour colourless
_exptl_crystal_density_diffrn 1.526
_exptl_crystal_description block
_exptl_crystal_F_000 432
_exptl_crystal_size_max 0.090
_exptl_crystal_size_mid 0.040
_exptl_crystal_size_min 0.030
_refine_diff_density_max 0.188
_refine_diff_density_min -0.196
_refine_ls_extinction_method none
_refine_ls_goodness_of_fit_ref 1.015
_refine_ls_hydrogen_treatment mixed
_refine_ls_matrix_type full
_refine_ls_number_parameters 148
_refine_ls_number_reflns 1858
_refine_ls_number_restraints 5
_refine_ls_restrained_S_all 3.784
_refine_ls_R_factor_all 0.1291
_refine_ls_R_factor_gt 0.0587
_refine_ls_shift/su_max 0.000
_refine_ls_shift/su_mean 0.000
_refine_ls_structure_factor_coef Fsqd
_refine_ls_weighting_details 'w=1/[\s^2^(Fo^2^)+(0.0599P)^2^] where P=(Fo^2^+2Fc^2^)/3'
_refine_ls_weighting_scheme calc
_refine_ls_wR_factor_gt 0.1100
_refine_ls_wR_factor_ref 0.1333
_reflns_number_gt 1037
_reflns_number_total 1858
_reflns_threshold_expression I>2\s(I)
_cod_data_source_file hb7446sup1.cif
_cod_data_source_block I
_cod_database_code 2240860
_shelx_space_group_comment
;
The symmetry employed for this shelxl refinement is uniquely defined
by the following loop, which should always be used as a source of
symmetry information in preference to the above space-group names.
They are only intended as comments.
;
_shelx_estimated_absorpt_t_min 0.989
_shelx_estimated_absorpt_t_max 0.996

loop_
_space_group_symop_operation_xyz
'x, y, z'
'-x, y+1/2, -z+1/2'
'-x, -y, -z'
'x, -y-1/2, z-1/2'

loop_
_atom_site_type_symbol
_atom_site_label
_atom_site_fract_x
_atom_site_fract_y
_atom_site_fract_z
_atom_site_U_iso_or_equiv
_atom_site_adp_type
_atom_site_calc_flag
_atom_site_occupancy
N N1 0.2890(3) 0.79063(17) 0.49872(19) 0.0389(6) Uani d 1
N N2 0.0664(3) 0.79145(18) 0.2472(2) 0.0468(6) Uani d 1
C C1 0.2177(4) 0.8840(2) 0.4404(2) 0.0334(6) Uani d 1
C C2 0.1066(4) 0.8815(2) 0.3165(2) 0.0412(7) Uani d 1
H H2 0.0571 0.9476 0.2797 0.049 Uiso calc 1
C C3 0.1381(4) 0.6995(2) 0.3059(2) 0.0448(7) Uani d 1
H H3 0.1147 0.6334 0.2623 0.054 Uiso calc 1
C C4 0.2461(4) 0.6993(2) 0.4297(3) 0.0442(7) Uani d 1
H H4 0.2912 0.6326 0.4668 0.053 Uiso calc 1
C C5 0.2560(4) 0.9921(2) 0.5101(2) 0.0378(7) Uani d 1
O O1 0.1745(3) 1.07442(14) 0.45075(15) 0.0481(6) Uani d 1
O O2 0.3628(3) 0.99415(14) 0.61986(16) 0.0543(6) Uani d 1
N N3 0.7128(4) 0.94320(19) 0.8957(2) 0.0622(8) Uani d 1
N N4 0.6167(4) 0.88117(19) 0.7929(2) 0.0476(6) Uani d 1
H H4A 0.535(3) 0.912(2) 0.7253(18) 0.071 Uiso d 1
N N5 0.7480(3) 0.76575(18) 0.93596(19) 0.0417(6) Uani d 1
H H5 0.778(4) 0.6996(13) 0.972(2) 0.063 Uiso d 1
N N6 0.5628(4) 0.6942(2) 0.7405(2) 0.0540(7) Uani d 1
H H6A 0.473(3) 0.714(2) 0.6709(19) 0.081 Uiso d 1
H H6B 0.585(5) 0.6271(13) 0.775(3) 0.081 Uiso d 1
C C6 0.6369(4) 0.7751(2) 0.8181(2) 0.0365(7) Uani d 1
C C7 0.7892(5) 0.8695(2) 0.9782(3) 0.0553(8) Uani d 1
H H7 0.8649 0.8861 1.0584 0.066 Uiso calc 1

loop_
_atom_site_aniso_label
_atom_site_aniso_U_11
_atom_site_aniso_U_22
_atom_site_aniso_U_33
_atom_site_aniso_U_12
_atom_site_aniso_U_13
_atom_site_aniso_U_23
N1 0.0450(14) 0.0290(13) 0.0400(12) -0.0006(11) 0.0049(10) 0.0005(10)
N2 0.0557(16) 0.0387(14) 0.0406(12) 0.0008(12) 0.0005(11) -0.0086(12)
C1 0.0331(15) 0.0309(15) 0.0355(13) -0.0004(13) 0.0067(11) 0.0022(12)
C2 0.0495(18) 0.0320(16) 0.0367(14) 0.0061(14) -0.0007(13) 0.0020(12)
C3 0.0487(19) 0.0352(17) 0.0478(16) -0.0016(15) 0.0059(14) -0.0099(13)
C4 0.0499(18) 0.0299(16) 0.0497(16) 0.0036(14) 0.0056(14) 0.0028(13)
C5 0.0420(17) 0.0344(16) 0.0330(13) 0.0001(14) 0.0006(12) 0.0036(12)
O1 0.0625(14) 0.0319(11) 0.0402(10) 0.0058(9) -0.0074(9) 0.0021(8)
O2 0.0708(14) 0.0375(12) 0.0399(10) 0.0067(10) -0.0165(10) -0.0025(9)
N3 0.089(2) 0.0419(15) 0.0461(14) 0.0029(15) -0.0032(13) 0.0024(12)
N4 0.0625(18) 0.0367(15) 0.0386(13) 0.0037(13) 0.0019(12) 0.0061(11)
N5 0.0480(14) 0.0362(15) 0.0359(12) 0.0025(12) -0.0004(11) 0.0083(11)
N6 0.0607(18) 0.0440(16) 0.0491(15) -0.0005(15) -0.0038(13) 0.0030(13)
C6 0.0391(17) 0.0349(18) 0.0348(13) 0.0044(13) 0.0068(12) 0.0057(12)
C7 0.074(2) 0.046(2) 0.0383(15) 0.0020(17) -0.0026(15) 0.0012(14)

loop_
_atom_type_symbol
_atom_type_description
_atom_type_scat_dispersion_real
_atom_type_scat_dispersion_imag
_atom_type_scat_source
C C 0.0033 0.0016 'International Tables Vol C Tables 4.2.6.8 and 6.1.1.4'
H H 0.0000 0.0000 'International Tables Vol C Tables 4.2.6.8 and 6.1.1.4'
N N 0.0061 0.0033 'International Tables Vol C Tables 4.2.6.8 and 6.1.1.4'
O O 0.0106 0.0060 'International Tables Vol C Tables 4.2.6.8 and 6.1.1.4'

loop_
_geom_angle_atom_site_label_1
_geom_angle_atom_site_label_2
_geom_angle_atom_site_label_3
_geom_angle
C4 N1 C1 115.6(2)
C2 N2 C3 114.9(2)
N1 C1 C2 120.2(2)
N1 C1 C5 120.1(2)
C2 C1 C5 119.8(2)
N2 C2 C1 124.4(2)
N2 C2 H2 117.8
C1 C2 H2 117.8
N2 C3 C4 122.0(2)
N2 C3 H3 119.0
C4 C3 H3 119.0
N1 C4 C3 123.0(2)
N1 C4 H4 118.5
C3 C4 H4 118.5
O2 C5 O1 125.0(2)
O2 C5 C1 119.3(2)
O1 C5 C1 115.7(2)
C7 N3 N4 102.9(2)
C6 N4 N3 111.1(2)
C6 N4 H4A 126(2)
N3 N4 H4A 121.7(19)
C6 N5 C7 105.9(2)
C6 N5 H5 121.3(18)
C7 N5 H5 132.7(18)
C6 N6 H6A 115(2)
C6 N6 H6B 115(2)
H6A N6 H6B 128(3)
N6 C6 N4 126.2(2)
N6 C6 N5 126.9(2)
N4 C6 N5 106.9(2)
N3 C7 N5 113.2(2)
N3 C7 H7 123.4
N5 C7 H7 123.4

loop_
_geom_bond_atom_site_label_1
_geom_bond_atom_site_label_2
_geom_bond_distance
N1 C4 1.335(3)
N1 C1 1.341(3)
N2 C2 1.323(3)
N2 C3 1.328(3)
C1 C2 1.387(3)
C1 C5 1.512(3)
C2 H2 0.9300
C3 C4 1.379(4)
C3 H3 0.9300
C4 H4 0.9300
C5 O2 1.250(2)
C5 O1 1.256(3)
N3 C7 1.293(3)
N3 N4 1.384(3)
N4 C6 1.322(3)
N4 H4A 0.902(10)
N5 C6 1.338(3)
N5 C7 1.353(3)
N5 H5 0.901(10)
N6 C6 1.321(3)
N6 H6A 0.899(10)
N6 H6B 0.896(10)
C7 H7 0.9300

loop_
_geom_hbond_atom_site_label_D
_geom_hbond_atom_site_label_H
_geom_hbond_atom_site_label_A
_geom_hbond_site_symmetry_A
_geom_hbond_distance_DH
_geom_hbond_distance_HA
_geom_hbond_distance_DA
_geom_hbond_angle_DHA
N4 H4A O2 . 0.902(10) 1.769(12) 2.655(3) 166(3)
N5 H5 O1 2_646 0.901(10) 1.733(11) 2.632(3) 176(3)
N6 H6B O2 2_646 0.896(10) 1.968(12) 2.853(3) 169(3)
N6 H6A N1 . 0.899(10) 2.212(12) 3.099(3) 169(3)

loop_
_geom_torsion_atom_site_label_1
_geom_torsion_atom_site_label_2
_geom_torsion_atom_site_label_3
_geom_torsion_atom_site_label_4
_geom_torsion
C4 N1 C1 C2 0.3(4)
C4 N1 C1 C5 179.5(2)
C3 N2 C2 C1 1.2(4)
N1 C1 C2 N2 -1.4(4)
C5 C1 C2 N2 179.4(2)
C2 N2 C3 C4 -0.1(4)
C1 N1 C4 C3 0.8(4)
N2 C3 C4 N1 -1.0(4)
N1 C1 C5 O2 3.7(4)
C2 C1 C5 O2 -177.1(2)
N1 C1 C5 O1 -176.1(2)
C2 C1 C5 O1 3.1(4)
C7 N3 N4 C6 0.8(3)
N3 N4 C6 N6 179.8(3)
N3 N4 C6 N5 -0.9(3)
C7 N5 C6 N6 179.9(3)
C7 N5 C6 N4 0.6(3)
N4 N3 C7 N5 -0.4(4)
C6 N5 C7 N3 -0.1(4)

_cod_database_fobs_code 2240860
